data_7047248
loop_
_publ_author_name
'Nakaya, Manabu'
'Ohtani, Ryo'
'Shin, Jong Won'
'Nakamura, Masaaki'
'Lindoy, Leonard F.'
'Hayami, Shinya'

_publ_section_title
;
 Abrupt spin transition in a modified-terpyridine cobalt(ii) complex with
 a highly-distorted [CoN<sub>6</sub>] core.
;
_journal_issue 39
_journal_name_full 'Dalton transactions (Cambridge, England : 2003)'
_journal_page_first 13809
_journal_page_last 13814
_journal_paper_doi 10.1039/c8dt02367k
_journal_volume 47
_journal_year 2018
_chemical_formula_moiety 'C54 H42 B2 Co F8 N6 O4'
_chemical_formula_sum 'C54 H42 B2 Co F8 N6 O4'
_chemical_formula_weight 1071.50
_space_group_crystal_system monoclinic
_space_group_IT_number 14
_space_group_name_Hall '-P 2yn'
_space_group_name_H-M_alt 'P 1 21/n 1'
_symmetry_space_group_name_Hall '-P 2yn'
_symmetry_space_group_name_H-M 'P 1 21/n 1'
_atom_sites_solution_hydrogens geom
_atom_sites_solution_primary direct
_atom_sites_solution_secondary difmap
_audit_update_record
;
2018-08-07 deposited with the CCDC.
2018-08-10 downloaded from the CCDC.
;
_cell_angle_alpha 90.0000
_cell_angle_beta 92.621(14)
_cell_angle_gamma 90.0000
_cell_formula_units_Z 4
_cell_length_a 16.515(10)
_cell_length_b 9.411(5)
_cell_length_c 30.737(18)
_cell_measurement_reflns_used 11083
_cell_measurement_temperature 93
_cell_measurement_theta_max 27.41
_cell_measurement_theta_min 3.15
_cell_volume 4772(5)
_computing_cell_refinement CrystalClear
_computing_data_collection 'CrystalClear (Rigaku Inc., 2008)'
_computing_data_reduction CrystalClear
_computing_molecular_graphics 'CrystalStructure 4.2.4'
_computing_publication_material 'CrystalStructure 4.2.4 (Rigaku, 2016)'
_computing_structure_refinement 'SHELXL Version 2014/7 (Sheldrick, 2008)'
_computing_structure_solution 'SIR92 (Altomare, et al., 1994)'
_diffrn_ambient_temperature 93
_diffrn_detector_area_resol_mean 7.314
_diffrn_measured_fraction_theta_full 0.962
_diffrn_measured_fraction_theta_max 0.950
_diffrn_measurement_device_type 'Rigaku Saturn70'
_diffrn_measurement_method \w
_diffrn_radiation_type 'Mo K\a'
_diffrn_radiation_wavelength 0.71075
_diffrn_reflns_av_R_equivalents 0.1072
_diffrn_reflns_Laue_measured_fraction_full 0.962
_diffrn_reflns_Laue_measured_fraction_max 0.950
_diffrn_reflns_limit_h_max 21
_diffrn_reflns_limit_h_min -21
_diffrn_reflns_limit_k_max 12
_diffrn_reflns_limit_k_min -12
_diffrn_reflns_limit_l_max 23
_diffrn_reflns_limit_l_min -39
_diffrn_reflns_number 28263
_diffrn_reflns_point_group_measured_fraction_full 0.962
_diffrn_reflns_point_group_measured_fraction_max 0.950
_diffrn_reflns_theta_full 25.242
_diffrn_reflns_theta_max 27.371
_diffrn_reflns_theta_min 3.154
_diffrn_standards_number 0
_exptl_absorpt_coefficient_mu 0.447
_exptl_absorpt_correction_T_max 0.915
_exptl_absorpt_correction_T_min 0.581
_exptl_absorpt_correction_type multi-scan
_exptl_absorpt_process_details 'REQAB (Rigaku, 1998)'
_exptl_crystal_colour darkorange
_exptl_crystal_density_diffrn 1.491
_exptl_crystal_density_method 'not measured'
_exptl_crystal_description block
_exptl_crystal_F_000 2196.00
_exptl_crystal_size_max 0.200
_exptl_crystal_size_mid 0.200
_exptl_crystal_size_min 0.200
_refine_diff_density_max 0.70
_refine_diff_density_min -0.50
_refine_ls_extinction_method none
_refine_ls_goodness_of_fit_ref 1.219
_refine_ls_hydrogen_treatment constr
_refine_ls_number_parameters 676
_refine_ls_number_reflns 10282
_refine_ls_number_restraints 0
_refine_ls_R_factor_all 0.1816
_refine_ls_R_factor_gt 0.1289
_refine_ls_shift/su_max 0.001
_refine_ls_structure_factor_coef Fsqd
_refine_ls_weighting_details 'w = 1/[\s^2^(Fo^2^)+(0.0162P)^2^+10.5662P] where P=(Fo^2^+2Fc^2^)/3'
_refine_ls_weighting_scheme calc
_refine_ls_wR_factor_gt 0.1586
_refine_ls_wR_factor_ref 0.1810
_reflns_Friedel_coverage 0.000
_reflns_number_gt 6878
_reflns_number_total 10282
_reflns_threshold_expression F^2^>2.0\s(F^2^)
_cod_data_source_file c8dt02367k2.cif
_cod_data_source_block Compound1_93K
_cod_depositor_comments 'Adding full bibliography for 7047247--7047252.cif.'
_cod_original_cell_volume 4773(5)
_cod_database_code 7047248

loop_
_space_group_symop_id
_space_group_symop_operation_xyz
1 +X,+Y,+Z
2 1/2-X,1/2+Y,1/2-Z
3 -X,-Y,-Z
4 -1/2+X,-1/2-Y,-1/2+Z

loop_
_atom_site_label
_atom_site_type_symbol
_atom_site_fract_x
_atom_site_fract_y
_atom_site_fract_z
_atom_site_U_iso_or_equiv
_atom_site_adp_type
_atom_site_occupancy
_atom_site_site_symmetry_order
_atom_site_calc_flag
_atom_site_refinement_flags_posn
_atom_site_refinement_flags_adp
Co1 Co 0.75817(5) 1.02570(8) 0.47940(2) 0.0185(2) Uani 1 1 d . .
F1 F 0.6067(3) 0.4945(4) 0.62959(12) 0.0555(12) Uani 1 1 d . .
F2 F 0.6576(2) 0.6968(4) 0.60007(12) 0.0439(11) Uani 1 1 d . .
F3 F 0.5229(3) 0.6428(4) 0.58958(12) 0.0493(12) Uani 1 1 d . .
F4 F 0.5733(2) 0.7103(4) 0.65659(11) 0.0421(10) Uani 1 1 d . .
F5 F 0.8995(2) 0.3666(4) 0.38764(12) 0.0402(10) Uani 1 1 d . .
F6 F 0.9663(2) 0.5238(4) 0.43237(11) 0.0352(9) Uani 1 1 d . .
F7 F 0.9655(2) 0.5548(4) 0.35882(11) 0.0438(11) Uani 1 1 d . .
F8 F 0.8503(3) 0.5922(4) 0.39501(13) 0.0577(13) Uani 1 1 d . .
O1 O 1.0463(2) 0.8657(4) 0.37737(12) 0.0243(10) Uani 1 1 d . .
O2 O 1.2118(2) 0.8666(4) 0.35448(12) 0.0283(11) Uani 1 1 d . .
O3 O 0.4966(2) 1.0841(4) 0.61027(12) 0.0282(10) Uani 1 1 d . .
O4 O 0.3656(3) 1.1770(4) 0.66678(12) 0.0296(11) Uani 1 1 d . .
N1 N 0.7255(3) 1.1053(5) 0.42083(15) 0.0211(11) Uani 1 1 d . .
N2 N 0.8522(3) 0.9791(5) 0.44891(13) 0.0184(10) Uani 1 1 d . .
N3 N 0.8240(3) 0.9288(5) 0.52729(14) 0.0193(11) Uani 1 1 d . .
N4 N 0.6875(3) 0.8340(5) 0.46805(14) 0.0214(12) Uani 1 1 d . .
N5 N 0.6645(3) 1.0596(5) 0.51506(14) 0.0182(11) Uani 1 1 d . .
N6 N 0.7777(3) 1.2434(5) 0.50072(14) 0.0217(12) Uani 1 1 d . .
C1 C 0.6532(4) 1.1641(6) 0.4091(2) 0.0286(15) Uani 1 1 d . .
H1 H 0.6139 1.1736 0.4305 0.034 Uiso 1 1 calc R U
C2 C 0.6337(4) 1.2108(6) 0.3674(2) 0.0333(16) Uani 1 1 d . .
H2 H 0.5817 1.2490 0.3600 0.040 Uiso 1 1 calc R U
C3 C 0.6927(4) 1.2005(6) 0.3362(2) 0.0351(18) Uani 1 1 d . .
H3 H 0.6815 1.2314 0.3072 0.042 Uiso 1 1 calc R U
C4 C 0.7683(4) 1.1440(6) 0.34881(18) 0.0246(15) Uani 1 1 d . .
H4 H 0.8100 1.1396 0.3285 0.030 Uiso 1 1 calc R U
C5 C 0.7822(4) 1.0952(6) 0.39025(18) 0.0238(14) Uani 1 1 d . .
C6 C 0.8572(3) 1.0207(6) 0.40662(16) 0.0162(12) Uani 1 1 d . .
C7 C 0.9231(4) 0.9849(6) 0.38274(17) 0.0234(14) Uani 1 1 d . .
H7 H 0.9269 1.0162 0.3535 0.028 Uiso 1 1 calc R U
C8 C 0.9842(4) 0.9011(6) 0.40284(18) 0.0239(14) Uani 1 1 d . .
C9 C 0.9785(4) 0.8570(6) 0.44617(18) 0.0221(14) Uani 1 1 d . .
H9 H 1.0194 0.7991 0.4598 0.026 Uiso 1 1 calc R U
C10 C 0.9121(3) 0.8999(6) 0.46869(17) 0.0185(13) Uani 1 1 d . .
C11 C 0.8950(4) 0.8665(6) 0.51464(17) 0.0194(13) Uani 1 1 d . .
C12 C 0.9437(4) 0.7818(6) 0.54161(17) 0.0214(14) Uani 1 1 d . .
H12 H 0.9914 0.7390 0.5315 0.026 Uiso 1 1 calc R U
C13 C 0.9205(4) 0.7611(6) 0.58430(19) 0.0273(15) Uani 1 1 d . .
H13 H 0.9529 0.7036 0.6037 0.033 Uiso 1 1 calc R U
C14 C 0.8509(4) 0.8237(6) 0.59850(18) 0.0219(14) Uani 1 1 d . .
H14 H 0.8348 0.8113 0.6275 0.026 Uiso 1 1 calc R U
C15 C 0.8050(4) 0.9055(5) 0.56888(17) 0.0198(13) Uani 1 1 d . .
H15 H 0.7569 0.9479 0.5786 0.024 Uiso 1 1 calc R U
C16 C 1.1068(4) 0.7656(6) 0.39409(18) 0.0240(14) Uani 1 1 d . .
H16A H 1.0805 0.6756 0.4024 0.029 Uiso 1 1 calc R U
H16B H 1.1359 0.8052 0.4202 0.029 Uiso 1 1 calc R U
C17 C 1.1654(4) 0.7384(6) 0.35882(18) 0.0243(14) Uani 1 1 d . .
H17A H 1.2016 0.6578 0.3669 0.029 Uiso 1 1 calc R U
H17B H 1.1357 0.7154 0.3310 0.029 Uiso 1 1 calc R U
C18 C 1.2671(4) 0.8687(6) 0.32196(18) 0.0224(14) Uani 1 1 d . .
C19 C 1.2857(4) 0.7544(6) 0.29654(18) 0.0245(14) Uani 1 1 d . .
H19 H 1.2596 0.6656 0.3005 0.029 Uiso 1 1 calc R U
C20 C 1.3445(4) 0.7693(6) 0.26405(17) 0.0216(14) Uani 1 1 d . .
C21 C 1.3677(4) 0.6503(7) 0.23861(18) 0.0285(16) Uani 1 1 d . .
H21 H 1.3441 0.5596 0.2428 0.034 Uiso 1 1 calc R U
C22 C 1.4251(4) 0.6694(7) 0.20790(18) 0.0279(15) Uani 1 1 d . .
H22 H 1.4408 0.5901 0.1911 0.033 Uiso 1 1 calc R U
C23 C 1.4609(4) 0.8018(7) 0.20065(17) 0.0275(15) Uani 1 1 d . .
H23 H 1.5002 0.8114 0.1792 0.033 Uiso 1 1 calc R U
C24 C 1.4388(4) 0.9178(7) 0.22465(17) 0.0287(15) Uani 1 1 d . .
H24 H 1.4623 1.0080 0.2193 0.034 Uiso 1 1 calc R U
C25 C 1.3811(4) 0.9040(6) 0.25731(17) 0.0215(14) Uani 1 1 d . .
C26 C 1.3609(4) 1.0187(6) 0.28520(18) 0.0269(15) Uani 1 1 d . .
H26 H 1.3861 1.1084 0.2816 0.032 Uiso 1 1 calc R U
C27 C 1.3061(4) 1.0027(7) 0.31714(18) 0.0281(15) Uani 1 1 d . .
H27 H 1.2944 1.0798 0.3358 0.034 Uiso 1 1 calc R U
C28 C 0.7012(4) 0.7284(6) 0.44001(18) 0.0272(15) Uani 1 1 d . .
H28 H 0.7476 0.7334 0.4229 0.033 Uiso 1 1 calc R U
C29 C 0.6496(4) 0.6116(6) 0.43520(18) 0.0262(15) Uani 1 1 d . .
H29 H 0.6602 0.5390 0.4148 0.031 Uiso 1 1 calc R U
C30 C 0.5830(4) 0.6029(6) 0.46051(19) 0.0307(16) Uani 1 1 d . .
H30 H 0.5471 0.5242 0.4577 0.037 Uiso 1 1 calc R U
C31 C 0.5688(4) 0.7113(6) 0.49048(18) 0.0237(14) Uani 1 1 d . .
H31 H 0.5240 0.7063 0.5087 0.028 Uiso 1 1 calc R U
C32 C 0.6222(4) 0.8274(6) 0.49293(18) 0.0216(14) Uani 1 1 d . .
C33 C 0.6121(4) 0.9510(6) 0.52182(17) 0.0208(13) Uani 1 1 d . .
C34 C 0.5558(4) 0.9599(6) 0.55391(18) 0.0260(15) Uani 1 1 d . .
H34 H 0.5198 0.8833 0.5585 0.031 Uiso 1 1 calc R U
C35 C 0.5526(4) 1.0831(6) 0.57952(18) 0.0231(14) Uani 1 1 d . .
C36 C 0.6064(3) 1.1943(6) 0.57223(17) 0.0195(13) Uani 1 1 d . .
H36 H 0.6053 1.2785 0.5893 0.023 Uiso 1 1 calc R U
C37 C 0.6610(4) 1.1797(6) 0.53982(17) 0.0205(14) Uani 1 1 d . .
C38 C 0.7220(3) 1.2886(6) 0.52899(17) 0.0190(13) Uani 1 1 d . .
C39 C 0.7205(4) 1.4267(6) 0.54400(18) 0.0250(14) Uani 1 1 d . .
H39 H 0.6802 1.4558 0.5632 0.030 Uiso 1 1 calc R U
C40 C 0.7783(4) 1.5227(6) 0.53090(18) 0.0285(15) Uani 1 1 d . .
H40 H 0.7792 1.6170 0.5419 0.034 Uiso 1 1 calc R U
C41 C 0.8341(4) 1.4798(7) 0.50176(18) 0.0307(16) Uani 1 1 d . .
H41 H 0.8736 1.5442 0.4918 0.037 Uiso 1 1 calc R U
C42 C 0.8315(4) 1.3396(6) 0.48723(18) 0.0243(14) Uani 1 1 d . .
H42 H 0.8695 1.3104 0.4668 0.029 Uiso 1 1 calc R U
C43 C 0.5012(4) 1.1982(6) 0.64243(17) 0.0244(15) Uani 1 1 d . .
H43A H 0.4807 1.2880 0.6293 0.029 Uiso 1 1 calc R U
H43B H 0.5580 1.2128 0.6531 0.029 Uiso 1 1 calc R U
C44 C 0.4500(4) 1.1550(6) 0.67927(17) 0.0224(14) Uani 1 1 d . .
H44A H 0.4596 1.0536 0.6864 0.027 Uiso 1 1 calc R U
H44B H 0.4649 1.2122 0.7055 0.027 Uiso 1 1 calc R U
C45 C 0.3110(4) 1.1408(7) 0.6981(2) 0.0308(16) Uani 1 1 d . .
C46 C 0.3333(4) 1.0629(7) 0.7364(2) 0.0372(18) Uani 1 1 d . .
H46 H 0.3886 1.0408 0.7429 0.045 Uiso 1 1 calc R U
C47 C 0.2751(4) 1.0192(7) 0.7645(2) 0.0399(18) Uani 1 1 d . .
H47 H 0.2906 0.9660 0.7898 0.048 Uiso 1 1 calc R U
C48 C 0.1935(5) 1.0532(7) 0.7557(2) 0.0374(18) Uani 1 1 d . .
C49 C 0.1319(5) 1.0069(7) 0.7845(2) 0.0423(19) Uani 1 1 d . .
H49 H 0.1460 0.9449 0.8081 0.051 Uiso 1 1 calc R U
C50 C 0.0540(5) 1.0516(7) 0.7781(2) 0.045(2) Uani 1 1 d . .
H50 H 0.0139 1.0220 0.7974 0.054 Uiso 1 1 calc R U
C51 C 0.0324(5) 1.1427(8) 0.7424(2) 0.046(2) Uani 1 1 d . .
H51 H -0.0220 1.1745 0.7384 0.055 Uiso 1 1 calc R U
C52 C 0.0894(4) 1.1859(7) 0.7133(2) 0.0365(17) Uani 1 1 d . .
H52 H 0.0739 1.2450 0.6892 0.044 Uiso 1 1 calc R U
C53 C 0.1708(4) 1.1408(7) 0.7200(2) 0.0325(16) Uani 1 1 d . .
C54 C 0.2313(4) 1.1808(7) 0.6896(2) 0.0314(16) Uani 1 1 d . .
H54 H 0.2164 1.2338 0.6642 0.038 Uiso 1 1 calc R U
B1 B 0.5903(6) 0.6359(8) 0.6192(2) 0.037(2) Uani 1 1 d . .
B2 B 0.9190(5) 0.5085(8) 0.3929(2) 0.0341(19) Uani 1 1 d . .

loop_
_atom_site_aniso_label
_atom_site_aniso_U_11
_atom_site_aniso_U_22
_atom_site_aniso_U_33
_atom_site_aniso_U_23
_atom_site_aniso_U_13
_atom_site_aniso_U_12
Co1 0.0200(5) 0.0165(4) 0.0197(4) -0.0007(4) 0.0084(3) -0.0001(4)
F1 0.090(4) 0.022(2) 0.058(3) 0.001(2) 0.040(2) 0.000(2)
F2 0.045(3) 0.035(2) 0.055(2) -0.001(2) 0.029(2) 0.000(2)
F3 0.063(3) 0.044(3) 0.041(2) -0.002(2) 0.007(2) -0.025(2)
F4 0.048(3) 0.041(2) 0.038(2) -0.0174(19) 0.0151(19) -0.008(2)
F5 0.043(3) 0.026(2) 0.053(2) 0.0006(19) 0.013(2) -0.0106(19)
F6 0.038(2) 0.026(2) 0.043(2) -0.0025(18) 0.0154(18) -0.0010(19)
F7 0.059(3) 0.031(2) 0.043(2) 0.0024(18) 0.023(2) -0.009(2)
F8 0.053(3) 0.059(3) 0.063(3) 0.001(2) 0.018(2) 0.032(2)
O1 0.020(3) 0.030(2) 0.024(2) 0.0012(19) 0.0100(18) 0.003(2)
O2 0.026(3) 0.029(2) 0.032(2) -0.011(2) 0.017(2) -0.007(2)
O3 0.028(3) 0.026(2) 0.032(2) -0.005(2) 0.016(2) -0.006(2)
O4 0.019(3) 0.043(3) 0.027(2) -0.001(2) 0.0092(19) 0.003(2)
N1 0.017(3) 0.015(3) 0.031(3) 0.004(2) 0.002(2) -0.004(2)
N2 0.017(3) 0.017(2) 0.021(2) 0.003(2) 0.003(2) -0.004(2)
N3 0.024(3) 0.017(3) 0.018(2) -0.002(2) 0.007(2) -0.002(2)
N4 0.030(3) 0.019(3) 0.016(2) -0.001(2) 0.008(2) 0.000(2)
N5 0.019(3) 0.013(2) 0.023(2) -0.001(2) 0.003(2) 0.002(2)
N6 0.026(3) 0.017(3) 0.023(3) -0.004(2) 0.008(2) -0.007(2)
C1 0.024(4) 0.028(4) 0.034(4) -0.007(3) 0.003(3) 0.002(3)
C2 0.025(4) 0.025(4) 0.050(4) 0.003(3) -0.001(3) 0.004(3)
C3 0.052(5) 0.014(3) 0.039(4) 0.012(3) -0.002(3) 0.008(3)
C4 0.037(4) 0.014(3) 0.024(3) 0.002(3) 0.004(3) -0.001(3)
C5 0.034(4) 0.014(3) 0.024(3) -0.001(3) 0.005(3) -0.001(3)
C6 0.016(3) 0.010(3) 0.023(3) 0.001(2) 0.003(2) -0.006(3)
C7 0.030(4) 0.021(3) 0.020(3) 0.003(3) 0.007(3) -0.004(3)
C8 0.025(4) 0.021(3) 0.026(3) -0.005(3) 0.008(3) -0.008(3)
C9 0.021(4) 0.018(3) 0.027(3) 0.000(3) 0.004(3) -0.003(3)
C10 0.018(3) 0.016(3) 0.022(3) -0.005(2) 0.008(2) 0.001(3)
C11 0.028(4) 0.013(3) 0.018(3) -0.009(2) 0.009(3) -0.006(3)
C12 0.022(4) 0.019(3) 0.023(3) 0.003(3) 0.005(3) 0.005(3)
C13 0.032(4) 0.018(3) 0.032(3) 0.000(3) 0.005(3) 0.007(3)
C14 0.030(4) 0.016(3) 0.021(3) 0.000(3) 0.007(3) 0.002(3)
C15 0.026(4) 0.012(3) 0.023(3) -0.008(2) 0.007(3) 0.004(3)
C16 0.019(4) 0.027(3) 0.027(3) 0.001(3) 0.008(3) 0.001(3)
C17 0.020(4) 0.028(3) 0.026(3) -0.003(3) 0.005(3) 0.002(3)
C18 0.016(3) 0.027(3) 0.025(3) -0.002(3) 0.003(3) 0.001(3)
C19 0.022(4) 0.024(3) 0.028(3) -0.001(3) 0.011(3) 0.001(3)
C20 0.019(4) 0.025(3) 0.021(3) 0.000(3) 0.003(2) -0.003(3)
C21 0.035(4) 0.025(4) 0.025(3) 0.001(3) 0.005(3) 0.001(3)
C22 0.031(4) 0.033(4) 0.020(3) 0.000(3) 0.007(3) 0.006(3)
C23 0.023(4) 0.048(4) 0.013(3) 0.000(3) 0.007(2) 0.003(3)
C24 0.027(4) 0.037(4) 0.022(3) 0.004(3) 0.008(3) -0.006(3)
C25 0.019(4) 0.027(3) 0.018(3) -0.001(3) 0.001(2) 0.005(3)
C26 0.030(4) 0.021(3) 0.029(3) 0.000(3) 0.004(3) -0.003(3)
C27 0.027(4) 0.030(4) 0.028(3) -0.004(3) 0.005(3) -0.002(3)
C28 0.030(4) 0.025(3) 0.028(3) -0.002(3) 0.010(3) 0.003(3)
C29 0.033(4) 0.022(3) 0.023(3) -0.007(3) -0.004(3) 0.002(3)
C30 0.043(5) 0.017(3) 0.033(4) -0.002(3) 0.000(3) -0.004(3)
C31 0.023(4) 0.024(3) 0.024(3) 0.005(3) 0.007(3) -0.001(3)
C32 0.025(4) 0.015(3) 0.025(3) 0.002(3) 0.007(3) 0.002(3)
C33 0.021(4) 0.019(3) 0.023(3) 0.003(3) 0.002(2) 0.002(3)
C34 0.027(4) 0.021(3) 0.031(3) -0.003(3) 0.011(3) -0.004(3)
C35 0.021(4) 0.023(3) 0.026(3) -0.001(3) 0.012(3) 0.002(3)
C36 0.024(4) 0.013(3) 0.022(3) -0.001(2) 0.005(3) -0.002(3)
C37 0.025(4) 0.016(3) 0.021(3) -0.003(2) 0.005(3) 0.003(3)
C38 0.021(4) 0.016(3) 0.020(3) -0.005(2) 0.004(2) 0.000(3)
C39 0.024(4) 0.020(3) 0.032(3) -0.003(3) 0.010(3) 0.001(3)
C40 0.039(4) 0.016(3) 0.032(3) -0.007(3) 0.011(3) -0.014(3)
C41 0.036(4) 0.025(3) 0.033(3) -0.003(3) 0.015(3) -0.010(3)
C42 0.018(4) 0.025(3) 0.031(3) 0.000(3) 0.008(3) 0.000(3)
C43 0.031(4) 0.024(3) 0.019(3) -0.004(3) 0.011(3) 0.003(3)
C44 0.023(4) 0.025(3) 0.020(3) 0.000(3) 0.006(3) 0.006(3)
C45 0.026(4) 0.027(4) 0.040(4) -0.004(3) 0.016(3) -0.003(3)
C46 0.034(4) 0.041(4) 0.038(4) -0.007(3) 0.016(3) -0.004(4)
C47 0.042(5) 0.036(4) 0.043(4) 0.004(3) 0.015(3) 0.009(4)
C48 0.054(5) 0.022(4) 0.038(4) -0.004(3) 0.016(4) -0.002(4)
C49 0.049(5) 0.026(4) 0.054(4) -0.015(3) 0.025(4) -0.013(4)
C50 0.053(6) 0.035(4) 0.050(4) -0.014(4) 0.033(4) -0.018(4)
C51 0.038(5) 0.041(5) 0.062(5) -0.020(4) 0.018(4) -0.018(4)
C52 0.035(5) 0.027(4) 0.048(4) -0.008(3) 0.008(3) -0.005(3)
C53 0.028(4) 0.021(3) 0.048(4) -0.018(3) 0.004(3) 0.004(3)
C54 0.033(4) 0.026(4) 0.035(4) -0.008(3) 0.006(3) 0.000(3)
B1 0.064(7) 0.019(4) 0.031(4) -0.011(3) 0.024(4) -0.016(4)
B2 0.037(5) 0.034(5) 0.033(4) -0.002(4) 0.014(4) 0.008(4)

loop_
_atom_type_symbol
_atom_type_description
_atom_type_scat_dispersion_real
_atom_type_scat_dispersion_imag
_atom_type_scat_source
C C 0.0033 0.0016
;
International Tables for Crystallography
(Vol. C, Tables 4.2.6.8 and 6.1.1.4)
;
H H 0.0000 0.0000
;
International Tables for Crystallography
(Vol. C, Table 6.1.1.4)
;
N N 0.0061 0.0033
;
International Tables for Crystallography
(Vol. C, Tables 4.2.6.8 and 6.1.1.4)
;
O O 0.0106 0.0060
;
International Tables for Crystallography
(Vol. C, Tables 4.2.6.8 and 6.1.1.4)
;
Co Co 0.3494 0.9721
;
International Tables for Crystallography
(Vol. C, Tables 4.2.6.8 and 6.1.1.4)
;
F F 0.0171 0.0103
;
International Tables for Crystallography
(Vol. C, Tables 4.2.6.8 and 6.1.1.4)
;
B B 0.0013 0.0007
;
International Tables for Crystallography
(Vol. C, Tables 4.2.6.8 and 6.1.1.4)
;

loop_
_geom_angle_atom_site_label_1
_geom_angle_atom_site_label_2
_geom_angle_atom_site_label_3
_geom_angle
N2 Co1 N5 174.38(19)
N2 Co1 N1 80.55(19)
N5 Co1 N1 104.8(2)
N2 Co1 N3 80.18(19)
N5 Co1 N3 94.50(19)
N1 Co1 N3 160.73(19)
N2 Co1 N4 100.04(19)
N5 Co1 N4 78.06(18)
N1 Co1 N4 92.64(18)
N3 Co1 N4 90.52(18)
N2 Co1 N6 104.67(19)
N5 Co1 N6 77.75(18)
N1 Co1 N6 87.04(18)
N3 Co1 N6 98.02(18)
N4 Co1 N6 154.88(19)
C8 O1 C16 118.7(4)
C18 O2 C17 116.8(4)
C35 O3 C43 117.6(4)
C45 O4 C44 115.4(5)
C1 N1 C5 118.2(5)
C1 N1 Co1 126.4(4)
C5 N1 Co1 115.4(4)
C10 N2 C6 120.6(5)
C10 N2 Co1 120.0(4)
C6 N2 Co1 119.3(4)
C15 N3 C11 115.8(5)
C15 N3 Co1 128.9(4)
C11 N3 Co1 115.1(3)
C28 N4 C32 119.5(5)
C28 N4 Co1 127.9(4)
C32 N4 Co1 112.6(4)
C33 N5 C37 119.5(5)
C33 N5 Co1 119.1(4)
C37 N5 Co1 120.1(4)
C42 N6 C38 117.4(5)
C42 N6 Co1 129.2(4)
C38 N6 Co1 113.1(4)
N1 C1 C2 123.0(6)
N1 C1 H1 118.5
C2 C1 H1 118.5
C1 C2 C3 118.3(6)
C1 C2 H2 120.9
C3 C2 H2 120.9
C4 C3 C2 118.6(6)
C4 C3 H3 120.7
C2 C3 H3 120.7
C5 C4 C3 119.9(6)
C5 C4 H4 120.1
C3 C4 H4 120.1
N1 C5 C4 121.9(6)
N1 C5 C6 112.8(5)
C4 C5 C6 125.2(5)
N2 C6 C7 121.3(5)
N2 C6 C5 111.8(5)
C7 C6 C5 126.7(5)
C6 C7 C8 118.1(5)
C6 C7 H7 120.9
C8 C7 H7 120.9
O1 C8 C7 115.5(5)
O1 C8 C9 124.0(6)
C7 C8 C9 120.5(6)
C10 C9 C8 118.5(6)
C10 C9 H9 120.7
C8 C9 H9 120.7
N2 C10 C9 120.9(5)
N2 C10 C11 112.0(5)
C9 C10 C11 127.1(6)
C12 C11 N3 123.6(5)
C12 C11 C10 124.2(5)
N3 C11 C10 112.2(5)
C11 C12 C13 117.8(6)
C11 C12 H12 121.1
C13 C12 H12 121.1
C14 C13 C12 120.3(6)
C14 C13 H13 119.8
C12 C13 H13 119.8
C13 C14 C15 117.8(5)
C13 C14 H14 121.1
C15 C14 H14 121.1
N3 C15 C14 124.6(5)
N3 C15 H15 117.7
C14 C15 H15 117.7
O1 C16 C17 108.1(4)
O1 C16 H16A 110.1
C17 C16 H16A 110.1
O1 C16 H16B 110.1
C17 C16 H16B 110.1
H16A C16 H16B 108.4
O2 C17 C16 106.7(4)
O2 C17 H17A 110.4
C16 C17 H17A 110.4
O2 C17 H17B 110.4
C16 C17 H17B 110.4
H17A C17 H17B 108.6
C19 C18 O2 124.9(5)
C19 C18 C27 121.3(5)
O2 C18 C27 113.8(5)
C18 C19 C20 119.8(5)
C18 C19 H19 120.1
C20 C19 H19 120.1
C25 C20 C21 119.5(5)
C25 C20 C19 119.7(5)
C21 C20 C19 120.9(5)
C22 C21 C20 118.9(6)
C22 C21 H21 120.6
C20 C21 H21 120.6
C21 C22 C23 122.2(6)
C21 C22 H22 118.9
C23 C22 H22 118.9
C24 C23 C22 119.7(5)
C24 C23 H23 120.1
C22 C23 H23 120.1
C23 C24 C25 120.5(6)
C23 C24 H24 119.7
C25 C24 H24 119.7
C24 C25 C20 119.2(5)
C24 C25 C26 122.5(6)
C20 C25 C26 118.3(5)
C27 C26 C25 121.7(6)
C27 C26 H26 119.1
C25 C26 H26 119.1
C26 C27 C18 119.1(5)
C26 C27 H27 120.4
C18 C27 H27 120.4
N4 C28 C29 122.1(6)
N4 C28 H28 118.9
C29 C28 H28 118.9
C30 C29 C28 119.1(6)
C30 C29 H29 120.4
C28 C29 H29 120.4
C29 C30 C31 119.3(6)
C29 C30 H30 120.3
C31 C30 H30 120.3
C30 C31 C32 118.6(6)
C30 C31 H31 120.7
C32 C31 H31 120.7
N4 C32 C31 121.4(5)
N4 C32 C33 114.7(5)
C31 C32 C33 123.8(5)
N5 C33 C34 121.0(5)
N5 C33 C32 114.1(5)
C34 C33 C32 124.9(5)
C33 C34 C35 119.5(5)
C33 C34 H34 120.3
C35 C34 H34 120.3
O3 C35 C36 124.5(5)
O3 C35 C34 116.3(5)
C36 C35 C34 119.2(5)
C37 C36 C35 118.8(5)
C37 C36 H36 120.6
C35 C36 H36 120.6
N5 C37 C36 122.1(5)
N5 C37 C38 113.5(5)
C36 C37 C38 124.4(5)
N6 C38 C39 122.0(5)
N6 C38 C37 114.3(5)
C39 C38 C37 123.6(5)
C38 C39 C40 119.6(5)
C38 C39 H39 120.2
C40 C39 H39 120.2
C41 C40 C39 119.3(6)
C41 C40 H40 120.4
C39 C40 H40 120.4
C40 C41 C42 118.3(6)
C40 C41 H41 120.8
C42 C41 H41 120.8
N6 C42 C41 123.4(5)
N6 C42 H42 118.3
C41 C42 H42 118.3
O3 C43 C44 107.4(5)
O3 C43 H43A 110.2
C44 C43 H43A 110.2
O3 C43 H43B 110.2
C44 C43 H43B 110.2
H43A C43 H43B 108.5
O4 C44 C43 109.3(5)
O4 C44 H44A 109.8
C43 C44 H44A 109.8
O4 C44 H44B 109.8
C43 C44 H44B 109.8
H44A C44 H44B 108.3
C54 C45 O4 116.4(6)
C54 C45 C46 120.2(6)
O4 C45 C46 123.3(6)
C47 C46 C45 120.7(7)
C47 C46 H46 119.7
C45 C46 H46 119.7
C46 C47 C48 120.2(7)
C46 C47 H47 119.9
C48 C47 H47 119.9
C47 C48 C53 120.2(6)
C47 C48 C49 120.8(7)
C53 C48 C49 118.8(7)
C50 C49 C48 120.4(7)
C50 C49 H49 119.8
C48 C49 H49 119.8
C49 C50 C51 119.9(6)
C49 C50 H50 120.0
C51 C50 H50 120.0
C52 C51 C50 121.3(7)
C52 C51 H51 119.3
C50 C51 H51 119.3
C51 C52 C53 119.0(7)
C51 C52 H52 120.5
C53 C52 H52 120.5
C48 C53 C52 120.4(7)
C48 C53 C54 119.1(6)
C52 C53 C54 120.5(6)
C45 C54 C53 119.1(6)
C45 C54 H54 120.4
C53 C54 H54 120.4
F4 B1 F1 109.8(6)
F4 B1 F2 109.6(6)
F1 B1 F2 109.7(7)
F4 B1 F3 109.2(7)
F1 B1 F3 109.4(6)
F2 B1 F3 109.1(6)
F5 B2 F8 111.5(6)
F5 B2 F7 110.3(5)
F8 B2 F7 109.8(6)
F5 B2 F6 108.3(6)
F8 B2 F6 108.8(5)
F7 B2 F6 108.0(6)

loop_
_geom_bond_atom_site_label_1
_geom_bond_atom_site_label_2
_geom_bond_distance
Co1 N2 1.902(5)
Co1 N5 1.962(5)
Co1 N1 2.001(5)
Co1 N3 2.009(5)
Co1 N4 2.169(5)
Co1 N6 2.171(5)
F1 B1 1.392(8)
F2 B1 1.404(8)
F3 B1 1.408(10)
F4 B1 1.384(7)
F5 B2 1.382(8)
F6 B2 1.420(8)
F7 B2 1.397(8)
F8 B2 1.385(8)
O1 C8 1.360(6)
O1 C16 1.451(6)
O2 C18 1.385(6)
O2 C17 1.439(7)
O3 C35 1.353(6)
O3 C43 1.459(6)
O4 C45 1.390(7)
O4 C44 1.444(6)
N1 C1 1.350(7)
N1 C5 1.361(7)
N2 C10 1.359(7)
N2 C6 1.364(6)
N3 C15 1.348(6)
N3 C11 1.382(7)
N4 C28 1.341(7)
N4 C32 1.352(7)
N5 C33 1.362(7)
N5 C37 1.365(6)
N6 C42 1.347(7)
N6 C38 1.363(7)
C1 C2 1.378(8)
C1 H1 0.9500
C2 C3 1.401(8)
C2 H2 0.9500
C3 C4 1.395(8)
C3 H3 0.9500
C4 C5 1.364(7)
C4 H4 0.9500
C5 C6 1.490(8)
C6 C7 1.382(7)
C7 C8 1.402(8)
C7 H7 0.9500
C8 C9 1.402(7)
C9 C10 1.384(7)
C9 H9 0.9500
C10 C11 1.487(7)
C11 C12 1.382(7)
C12 C13 1.397(7)
C12 H12 0.9500
C13 C14 1.381(8)
C13 H13 0.9500
C14 C15 1.390(7)
C14 H14 0.9500
C15 H15 0.9500
C16 C17 1.508(7)
C16 H16A 0.9900
C16 H16B 0.9900
C17 H17A 0.9900
C17 H17B 0.9900
C18 C19 1.373(7)
C18 C27 1.427(8)
C19 C20 1.432(7)
C19 H19 0.9500
C20 C25 1.423(8)
C20 C21 1.428(8)
C21 C22 1.379(7)
C21 H21 0.9500
C22 C23 1.402(8)
C22 H22 0.9500
C23 C24 1.377(8)
C23 H23 0.9500
C24 C25 1.421(7)
C24 H24 0.9500
C25 C26 1.428(7)
C26 C27 1.374(7)
C26 H26 0.9500
C27 H27 0.9500
C28 C29 1.395(8)
C28 H28 0.9500
C29 C30 1.379(8)
C29 H29 0.9500
C30 C31 1.402(7)
C30 H30 0.9500
C31 C32 1.404(8)
C31 H31 0.9500
C32 C33 1.478(7)
C33 C34 1.388(7)
C34 C35 1.403(7)
C34 H34 0.9500
C35 C36 1.397(7)
C36 C37 1.381(7)
C36 H36 0.9500
C37 C38 1.485(8)
C38 C39 1.379(7)
C39 C40 1.387(8)
C39 H39 0.9500
C40 C41 1.376(7)
C40 H40 0.9500
C41 C42 1.393(8)
C41 H41 0.9500
C42 H42 0.9500
C43 C44 1.499(7)
C43 H43A 0.9900
C43 H43B 0.9900
C44 H44A 0.9900
C44 H44B 0.9900
C45 C54 1.383(8)
C45 C46 1.423(8)
C46 C47 1.382(8)
C46 H46 0.9500
C47 C48 1.399(9)
C47 H47 0.9500
C48 C53 1.411(9)
C48 C49 1.446(8)
C49 C50 1.360(9)
C49 H49 0.9500
C50 C51 1.425(9)
C50 H50 0.9500
C51 C52 1.389(9)
C51 H51 0.9500
C52 C53 1.416(9)
C52 H52 0.9500
C53 C54 1.449(8)
C54 H54 0.9500

loop_
_geom_torsion_atom_site_label_1
_geom_torsion_atom_site_label_2
_geom_torsion_atom_site_label_3
_geom_torsion_atom_site_label_4
_geom_torsion
C5 N1 C1 C2 1.6(9)
Co1 N1 C1 C2 -176.9(5)
N1 C1 C2 C3 -1.9(9)
C1 C2 C3 C4 -0.2(9)
C2 C3 C4 C5 2.6(9)
C1 N1 C5 C4 0.9(8)
Co1 N1 C5 C4 179.6(4)
C1 N1 C5 C6 -176.5(5)
Co1 N1 C5 C6 2.1(6)
C3 C4 C5 N1 -3.0(9)
C3 C4 C5 C6 174.1(5)
C10 N2 C6 C7 -0.4(8)
Co1 N2 C6 C7 -177.7(4)
C10 N2 C6 C5 175.0(5)
Co1 N2 C6 C5 -2.3(6)
N1 C5 C6 N2 0.0(7)
C4 C5 C6 N2 -177.4(5)
N1 C5 C6 C7 175.1(5)
C4 C5 C6 C7 -2.2(9)
N2 C6 C7 C8 1.6(8)
C5 C6 C7 C8 -173.1(5)
C16 O1 C8 C7 -172.8(5)
C16 O1 C8 C9 6.2(8)
C6 C7 C8 O1 178.1(5)
C6 C7 C8 C9 -0.9(8)
O1 C8 C9 C10 -179.9(5)
C7 C8 C9 C10 -0.9(8)
C6 N2 C10 C9 -1.5(8)
Co1 N2 C10 C9 175.8(4)
C6 N2 C10 C11 179.8(5)
Co1 N2 C10 C11 -3.0(6)
C8 C9 C10 N2 2.1(8)
C8 C9 C10 C11 -179.4(5)
C15 N3 C11 C12 1.8(8)
Co1 N3 C11 C12 -172.6(4)
C15 N3 C11 C10 -178.8(5)
Co1 N3 C11 C10 6.8(6)
N2 C10 C11 C12 176.6(5)
C9 C10 C11 C12 -2.0(9)
N2 C10 C11 N3 -2.7(7)
C9 C10 C11 N3 178.7(5)
N3 C11 C12 C13 -1.6(9)
C10 C11 C12 C13 179.2(5)
C11 C12 C13 C14 0.2(9)
C12 C13 C14 C15 0.7(9)
C11 N3 C15 C14 -0.8(8)
Co1 N3 C15 C14 172.7(4)
C13 C14 C15 N3 -0.4(9)
C8 O1 C16 C17 176.7(5)
C18 O2 C17 C16 -176.6(5)
O1 C16 C17 O2 70.4(6)
C17 O2 C18 C19 -6.1(8)
C17 O2 C18 C27 175.2(5)
O2 C18 C19 C20 -179.5(5)
C27 C18 C19 C20 -0.9(9)
C18 C19 C20 C25 -2.3(9)
C18 C19 C20 C21 177.1(6)
C25 C20 C21 C22 -0.2(9)
C19 C20 C21 C22 -179.6(5)
C20 C21 C22 C23 -0.4(9)
C21 C22 C23 C24 -0.1(9)
C22 C23 C24 C25 1.2(9)
C23 C24 C25 C20 -1.9(9)
C23 C24 C25 C26 175.2(6)
C21 C20 C25 C24 1.4(9)
C19 C20 C25 C24 -179.3(5)
C21 C20 C25 C26 -175.8(5)
C19 C20 C25 C26 3.5(8)
C24 C25 C26 C27 -178.8(6)
C20 C25 C26 C27 -1.7(9)
C25 C26 C27 C18 -1.4(9)
C19 C18 C27 C26 2.7(9)
O2 C18 C27 C26 -178.5(5)
C32 N4 C28 C29 0.6(9)
Co1 N4 C28 C29 -178.5(4)
N4 C28 C29 C30 -1.0(9)
C28 C29 C30 C31 -0.1(9)
C29 C30 C31 C32 1.5(9)
C28 N4 C32 C31 0.9(8)
Co1 N4 C32 C31 -179.8(4)
C28 N4 C32 C33 -178.6(5)
Co1 N4 C32 C33 0.7(6)
C30 C31 C32 N4 -1.9(9)
C30 C31 C32 C33 177.5(5)
C37 N5 C33 C34 -0.9(8)
Co1 N5 C33 C34 165.9(4)
C37 N5 C33 C32 180.0(5)
Co1 N5 C33 C32 -13.2(6)
N4 C32 C33 N5 7.5(7)
C31 C32 C33 N5 -172.0(5)
N4 C32 C33 C34 -171.6(5)
C31 C32 C33 C34 8.9(9)
N5 C33 C34 C35 0.5(9)
C32 C33 C34 C35 179.5(6)
C43 O3 C35 C36 -10.4(8)
C43 O3 C35 C34 169.2(5)
C33 C34 C35 O3 -179.7(5)
C33 C34 C35 C36 -0.1(9)
O3 C35 C36 C37 179.7(5)
C34 C35 C36 C37 0.2(9)
C33 N5 C37 C36 1.0(8)
Co1 N5 C37 C36 -165.7(4)
C33 N5 C37 C38 179.8(5)
Co1 N5 C37 C38 13.1(6)
C35 C36 C37 N5 -0.6(9)
C35 C36 C37 C38 -179.3(5)
C42 N6 C38 C39 -0.9(9)
Co1 N6 C38 C39 -175.5(5)
C42 N6 C38 C37 175.7(5)
Co1 N6 C38 C37 1.1(6)
N5 C37 C38 N6 -8.5(7)
C36 C37 C38 N6 170.2(5)
N5 C37 C38 C39 168.0(5)
C36 C37 C38 C39 -13.3(9)
N6 C38 C39 C40 -1.4(9)
C37 C38 C39 C40 -177.6(5)
C38 C39 C40 C41 2.5(9)
C39 C40 C41 C42 -1.4(9)
C38 N6 C42 C41 2.1(9)
Co1 N6 C42 C41 175.7(4)
C40 C41 C42 N6 -1.0(10)
C35 O3 C43 C44 -164.3(5)
C45 O4 C44 C43 179.9(5)
O3 C43 C44 O4 -77.6(6)
C44 O4 C45 C54 170.5(5)
C44 O4 C45 C46 -11.5(8)
C54 C45 C46 C47 3.7(10)
O4 C45 C46 C47 -174.3(6)
C45 C46 C47 C48 -1.0(10)
C46 C47 C48 C53 -4.5(10)
C46 C47 C48 C49 179.3(6)
C47 C48 C49 C50 173.7(6)
C53 C48 C49 C50 -2.4(9)
C48 C49 C50 C51 1.0(10)
C49 C50 C51 C52 0.9(10)
C50 C51 C52 C53 -1.4(10)
C47 C48 C53 C52 -174.3(6)
C49 C48 C53 C52 1.9(9)
C47 C48 C53 C54 7.4(9)
C49 C48 C53 C54 -176.5(6)
C51 C52 C53 C48 0.0(9)
C51 C52 C53 C54 178.3(6)
O4 C45 C54 C53 177.3(5)
C46 C45 C54 C53 -0.8(9)
C48 C53 C54 C45 -4.7(9)
C52 C53 C54 C45 176.9(6)
